data_1518207
loop_
_publ_author_name
'Schnick, Wolfgang'
'Jansen, Martin'

_publ_section_title
;
 Preparation, crystal structure, and thermal behaviour of potassium
 ozonide
;
_journal_name_full 'Revue de Chimie Minerale'
_journal_page_first 446
_journal_page_last 456
_journal_volume 24
_journal_year 1987
_chemical_formula_sum 'K O3'
_chemical_formula_weight 87.1
_space_group_IT_number 140
_symmetry_cell_setting tetragonal
_symmetry_Int_Tables_number 140
_symmetry_space_group_name_Hall '-I 4 2c'
_symmetry_space_group_name_H-M 'I 4/m c m'
_cell_angle_alpha 90
_cell_angle_beta 90
_cell_angle_gamma 90
_cell_formula_units_Z 8
_cell_length_a 8.6358(10)
_cell_length_b 8.6358(10)
_cell_length_c 7.1406(8)
_cell_volume 532.52(11)
_diffrn_ambient_temperature 253
_diffrn_radiation_probe x-ray
_diffrn_radiation_type MoK\a
_diffrn_radiation_wavelength 0.71069
_exptl_absorpt_coefficient_mu 1.724
_exptl_crystal_density_diffrn 2.173
_refine_ls_number_parameters 15
_refine_ls_number_reflns 309
_refine_ls_R_factor_gt 0.035
_refine_ls_wR_factor_gt 0.020
_cod_data_source_file RCM-1987-24-446-456.cif
_cod_data_source_block KO3
_cod_original_cell_volume 532.53(14)
_cod_database_code 1518207

loop_
_symmetry_equiv_pos_site_id
_symmetry_equiv_pos_as_xyz
1 x,y,z
2 -y,x,z
3 -x,-y,z
4 y,-x,z
5 x,-y,1/2-z
6 y,x,1/2-z
7 -x,y,1/2-z
8 -y,-x,1/2-z
9 -x,-y,-z
10 y,-x,-z
11 x,y,-z
12 -y,x,-z
13 -x,y,1/2+z
14 -y,-x,1/2+z
15 x,-y,1/2+z
16 y,x,1/2+z
17 1/2+x,1/2+y,1/2+z
18 1/2-y,1/2+x,1/2+z
19 1/2-x,1/2-y,1/2+z
20 1/2+y,1/2-x,1/2+z
21 1/2+x,1/2-y,-z
22 1/2+y,1/2+x,-z
23 1/2-x,1/2+y,-z
24 1/2-y,1/2-x,-z
25 1/2-x,1/2-y,1/2-z
26 1/2+y,1/2-x,1/2-z
27 1/2+x,1/2+y,1/2-z
28 1/2-y,1/2+x,1/2-z
29 1/2-x,1/2+y,z
30 1/2-y,1/2-x,z
31 1/2+x,1/2-y,z
32 1/2+y,1/2+x,z

loop_
_atom_site_aniso_label
_atom_site_aniso_U_11
_atom_site_aniso_U_22
_atom_site_aniso_U_33
_atom_site_aniso_U_23
_atom_site_aniso_U_13
_atom_site_aniso_U_12
O1 0.0263(5) 0.0263(5) 0.0758(13) 0.0000 0.0000 0.0004(6)
O2 0.0291(5) 0.0263(6) 0.0398(6) 0.0000 0.0000 -0.0076(5)
K1 0.0260(2) 0.0260(2) 0.0206(8) 0.0000 0.0000 0.0000
K2 0.0326(3) 0.0326(3) 0.0256(10) 0.0000 0.0000 0.0000

loop_
_atom_site_label
_atom_site_type_symbol
_atom_site_thermal_displace_type
_atom_site_fract_x
_atom_site_fract_y
_atom_site_fract_z
_atom_site_occupancy
_atom_site_U_iso_or_equiv
O1 O Uani 0.28070(10) 0.21930(10) 0.00000 1.000 0.0428(5)
O2 O Uani 0.24890(10) 0.06670(10) 0.00000 1.000 0.0317(3)
K1 K Uani 0.00000 0.00000 0.25000 1.000 0.0242(3)
K2 K Uani 0.00000 0.50000 0.25000 1.000 0.0303(4)

loop_
_atom_type_symbol
_atom_type_description
_atom_type_scat_dispersion_real
_atom_type_scat_dispersion_imag
_atom_type_scat_source
K K 0.2009 0.2494 ' International Tables Vol C Tables 4.2.6.8 and 6.1.1.4'
O O 0.0106 0.0060 ' International Tables Vol C Tables 4.2.6.8 and 6.1.1.4'

loop_
_geom_angle_atom_site_label_1
_geom_angle_atom_site_label_2
_geom_angle_atom_site_label_3
_geom_angle
_geom_angle_site_symmetry_3
_geom_angle_publ_flag
O2 O1 O2 113.54(8) 24_555 yes

loop_
_geom_bond_atom_site_label_1
_geom_bond_atom_site_label_2
_geom_bond_distance
_geom_bond_site_symmetry_2
_geom_bond_publ_flag
O1 O2 1.3461(12) . yes
O1 O2 1.3461(12) 24_555 yes
